data_7251671
loop_
_publ_author_name
'Gonnet, Lori'
'Lennox, Cameron B.'
'Borchers, Tristan H.'
'Askari, Mohammad'
'Wahrhaftig-Lewis, Alexander'
'Koenig, Stefan G.'
'Nagapudi, Karthik'
'Fri\<s\<ci\'c, Tomislav'

_publ_section_title
;
 Establishing Parameters for Resonant Acoustic Mixing (RAM) Chemistry
 using Buchwald-Hartwig Amination as a Model
;
_journal_name_full 'Green Chemistry'
_journal_paper_doi 10.1039/D6GC00784H
_journal_year 2026
_chemical_formula_moiety 'C16 H13 F3 Lu N7 O8, C H4 O'
_chemical_formula_sum 'C17 H17 F3 Lu N7 O9'
_chemical_formula_weight 695.35
_space_group_crystal_system monoclinic
_space_group_IT_number 14
_space_group_name_Hall '-P 2ybc'
_space_group_name_H-M_alt 'P 1 21/c 1'
_atom_sites_solution_hydrogens geom
_atom_sites_solution_primary dual
_atom_sites_solution_secondary difmap
_audit_block_doi 10.5517/ccdc.csd.cc2kmmqk
_audit_creation_date 2024-06-21
_audit_creation_method
;
Olex2 1.5
(compiled 2022.04.07 svn.rca3783a0 for OlexSys, GUI svn.r6003)
;
_audit_update_record
;
2024-07-21 deposited with the CCDC.	2026-02-19 downloaded from the CCDC.
;
_cell_angle_alpha 90.00
_cell_angle_beta 94.813(2)
_cell_angle_gamma 90.00
_cell_formula_units_Z 4
_cell_length_a 11.5881(3)
_cell_length_b 19.1012(5)
_cell_length_c 10.4299(3)
_cell_measurement_reflns_used 11912
_cell_measurement_temperature 100.00(10)
_cell_measurement_theta_max 29.3660
_cell_measurement_theta_min 1.7480
_cell_volume 2300.48(11)
_computing_cell_refinement 'CrysAlisPro 1.171.41.64a (Rigaku OD, 2020)'
_computing_data_collection 'CrysAlisPro 1.171.41.64a (Rigaku OD, 2020)'
_computing_data_reduction 'CrysAlisPro 1.171.41.64a (Rigaku OD, 2020)'
_computing_molecular_graphics 'Olex2 1.5 (Dolomanov et al., 2009)'
_computing_publication_material 'Olex2 1.5 (Dolomanov et al., 2009)'
_computing_structure_refinement 'XL  (Sheldrick, 2008)'
_computing_structure_solution 'SHELXS-97 (Sheldrick, 1990)'
_diffrn_ambient_environment N~2~
_diffrn_ambient_temperature 100.00(10)
_diffrn_detector 'Hybrid Pixel Array Detector'
_diffrn_detector_area_resol_mean 10.0000
_diffrn_detector_type HyPix
_diffrn_measured_fraction_theta_full 0.986
_diffrn_measured_fraction_theta_max 0.986
_diffrn_measurement_details
;
List of Runs (angles in degrees, time in seconds):

  # Type    Start    End  Width  t~exp~   \w     \q     \k     \f   Frames
#--------------------------------------------------------------------------
  1  \w     -9.00  18.00   0.50    0.48    --   10.36  57.00  90.00   54
  2  \w     58.00  86.00   0.50    0.48    --   10.36  57.00  90.00   56
  3  \w     30.00  56.00   0.50    0.48    --   10.36-101.00 -88.00   52
  4  \w     -2.00  44.00   0.50    0.48    --   10.36 -99.00-180.00   92
  5  \w    -39.00  23.00   0.50    0.48    --   10.36 -19.00-180.00  124
  6  \w    -11.00  55.00   0.50    0.48    --   10.36 -99.00 150.00  132
  7  \w     -5.00  27.00   0.50    0.48    --  -11.46 -99.00 120.00   64
  8  \w    -44.00 -12.00   0.50    0.48    --  -11.46 101.00  15.00   64
  9  \w     -6.00  19.00   0.50    0.48    --  -11.46 -99.00-150.00   50
;
_diffrn_measurement_device 'four-circle diffractometer'
_diffrn_measurement_device_type 'ROD, Synergy Custom DW system, HyPix'
_diffrn_measurement_method '\w scans'
_diffrn_orient_matrix_type 'CrysAlisPro convention (1999,Acta A55,543-557)'
_diffrn_orient_matrix_UB_11 -0.0388566000
_diffrn_orient_matrix_UB_12 -0.0283366000
_diffrn_orient_matrix_UB_13 -0.0123691000
_diffrn_orient_matrix_UB_21 -0.0463758000
_diffrn_orient_matrix_UB_22 0.0212323000
_diffrn_orient_matrix_UB_23 0.0174623000
_diffrn_orient_matrix_UB_31 -0.0105151000
_diffrn_orient_matrix_UB_32 0.0111353000
_diffrn_orient_matrix_UB_33 -0.0648558000
_diffrn_radiation_monochromator mirror
_diffrn_radiation_probe x-ray
_diffrn_radiation_type 'Mo K\a'
_diffrn_radiation_wavelength 0.71073
_diffrn_reflns_av_R_equivalents 0.0510
_diffrn_reflns_av_unetI/netI 0.0468
_diffrn_reflns_limit_h_max 14
_diffrn_reflns_limit_h_min -13
_diffrn_reflns_limit_k_max 23
_diffrn_reflns_limit_k_min -21
_diffrn_reflns_limit_l_max 13
_diffrn_reflns_limit_l_min -12
_diffrn_reflns_number 17577
_diffrn_reflns_theta_full 26.37
_diffrn_reflns_theta_max 26.37
_diffrn_reflns_theta_min 1.76
_diffrn_source 'Rotating-anode X-ray tube'
_diffrn_source_type 'Rigaku (Mo) X-ray Source'
_exptl_absorpt_coefficient_mu 4.380
_exptl_absorpt_correction_T_max 1.00000
_exptl_absorpt_correction_T_min 0.61159
_exptl_absorpt_correction_type multi-scan
_exptl_absorpt_process_details
;
CrysAlisPro 1.171.41.64a (Rigaku Oxford Diffraction, 2020)
Empirical absorption correction using spherical harmonics,
 implemented in SCALE3 ABSPACK scaling algorithm.
;
_exptl_crystal_colour red
_exptl_crystal_density_diffrn 2.008
_exptl_crystal_density_method 'not measured'
_exptl_crystal_description block
_exptl_crystal_F_000 1352
_exptl_crystal_size_max 0.2
_exptl_crystal_size_mid 0.18
_exptl_crystal_size_min 0.12
_refine_diff_density_max 4.099
_refine_diff_density_min -1.189
_refine_diff_density_rms 0.167
_refine_ls_extinction_method none
_refine_ls_goodness_of_fit_ref 1.023
_refine_ls_hydrogen_treatment mixed
_refine_ls_matrix_type full
_refine_ls_number_parameters 368
_refine_ls_number_reflns 4638
_refine_ls_number_restraints 6
_refine_ls_restrained_S_all 1.034
_refine_ls_R_factor_all 0.0424
_refine_ls_R_factor_gt 0.0352
_refine_ls_shift/su_max 0.008
_refine_ls_shift/su_mean 0.001
_refine_ls_structure_factor_coef Fsqd
_refine_ls_weighting_details 'calc w=1/[\s^2^(Fo^2^)+(0.0599P)^2^+0.0000P] where P=(Fo^2^+2Fc^2^)/3'
_refine_ls_weighting_scheme calc
_refine_ls_wR_factor_gt 0.0884
_refine_ls_wR_factor_ref 0.0927
_reflns_number_gt 3963
_reflns_number_total 4638
_reflns_threshold_expression >2sigma(I)
_cod_data_source_file d6gc00784h2.cif
_cod_data_source_block jxh--xh-333-ln-5-100k
_cod_database_code 7251671
_olex2_refinement_description
;
1. Fixed Uiso
 At 1.2 times of:
  All C(H) groups, All N(H) groups
 At 1.5 times of:
  All C(H,H,H) groups, All O(H) groups
2. Restrained distances
 O8-H8
 0.87 with sigma of 0.01
 Lu1-H8
 2.857555 with sigma of 0.02
 C16-H8
 1.920619 with sigma of 0.02
 F1-C15 \\sim F1A-C15
 with sigma of 0.02
 F3-C15 \\sim F3A-C15
 with sigma of 0.02
 F2-C15 \\sim F2A-C15
 with sigma of 0.02
3. Others
 Sof(F1A)=Sof(F2A)=Sof(F3A)=1-FVAR(1)
 Sof(F1)=Sof(F2)=Sof(F3)=FVAR(1)
4.a Aromatic/amide H refined with riding coordinates:
 N3(H3), C8(H8A), C7(H7), C5(H5), C4(H4), C3(H3A), C10(H10), C12(H12), C13(H13)
4.b Idealised Me refined as rotating group:
 C16(H16A,H16B,H16C), C17(H17A,H17B,H17C)
4.c Idealised tetrahedral OH refined as rotating group:
 O9(H9)
;
_olex2_submission_special_instructions 'No special instructions were received'
_oxdiff_exptl_absorpt_empirical_details
;
Empirical correction (ABSPACK) includes:
- Absorption correction using spherical harmonics
- Frame scaling
;
_oxdiff_exptl_absorpt_empirical_full_max 2.414
_oxdiff_exptl_absorpt_empirical_full_min 0.534

loop_
_space_group_symop_id
_space_group_symop_operation_xyz
1 'x, y, z'
2 '-x, y+1/2, -z+1/2'
3 '-x, -y, -z'
4 'x, -y-1/2, z-1/2'

loop_
_atom_site_label
_atom_site_type_symbol
_atom_site_fract_x
_atom_site_fract_y
_atom_site_fract_z
_atom_site_U_iso_or_equiv
_atom_site_adp_type
_atom_site_occupancy
_atom_site_symmetry_multiplicity
_atom_site_calc_flag
_atom_site_refinement_flags
_atom_site_disorder_assembly
_atom_site_disorder_group
Lu1 Lu 0.662515(15) 0.457905(9) 0.200304(16) 0.01414(9) Uani 1 1 d D . .
F1 F 0.8296(16) 0.7647(7) 0.5974(14) 0.061(5) Uani 0.582(16) 1 d PD A 1
F2 F 0.9771(6) 0.7017(8) 0.6419(16) 0.079(6) Uani 0.582(16) 1 d PD A 1
F3 F 0.8264(10) 0.6875(4) 0.7365(6) 0.063(3) Uani 0.582(16) 1 d PD A 1
O1 O 0.5363(3) 0.39974(15) 0.0648(3) 0.0170(7) Uani 1 1 d . . .
O2 O 0.4947(3) 0.52799(16) 0.2203(3) 0.0194(7) Uani 1 1 d . . .
O3 O 0.5237(3) 0.44145(16) 0.3523(3) 0.0204(7) Uani 1 1 d . . .
O4 O 0.3685(3) 0.50519(17) 0.3597(3) 0.0258(7) Uani 1 1 d . . .
O5 O 0.8651(3) 0.48178(18) 0.1841(3) 0.0233(7) Uani 1 1 d . . .
O6 O 0.7901(3) 0.40474(17) 0.0514(3) 0.0254(7) Uani 1 1 d . . .
O7 O 0.9761(3) 0.4240(2) 0.0638(4) 0.0395(9) Uani 1 1 d . . .
O8 O 0.6524(3) 0.54522(15) 0.0475(3) 0.0183(7) Uani 1 1 d D . .
H8 H 0.5870(18) 0.567(2) 0.027(3) 0.027 Uiso 1 1 d D . .
N1 N 0.6721(3) 0.33494(19) 0.2433(4) 0.0172(8) Uani 1 1 d . . .
N2 N 0.7799(3) 0.42089(19) 0.4015(3) 0.0166(8) Uani 1 1 d . . .
N3 N 0.8330(4) 0.4698(2) 0.4813(4) 0.0210(9) Uani 1 1 d . . .
H3 H 0.8843 0.4579 0.5445 0.025 Uiso 1 1 calc R . .
N4 N 0.7299(4) 0.55223(19) 0.3548(4) 0.0184(9) Uani 1 1 d . . .
N5 N 0.8506(4) 0.5842(2) 0.5438(4) 0.0251(9) Uani 1 1 d . . .
N6 N 0.4583(3) 0.4919(2) 0.3133(3) 0.0187(8) Uani 1 1 d . . .
N7 N 0.8815(4) 0.4361(2) 0.0973(4) 0.0248(9) Uani 1 1 d . . .
C9 C 0.7381(4) 0.3055(2) 0.3401(4) 0.0190(10) Uani 1 1 d . . .
C8 C 0.7485(4) 0.2330(2) 0.3534(4) 0.0202(10) Uani 1 1 d . . .
H8A H 0.7956 0.2136 0.4234 0.024 Uiso 1 1 calc R . .
C7 C 0.6901(4) 0.1900(2) 0.2646(4) 0.0212(10) Uani 1 1 d . . .
H7 H 0.6976 0.1406 0.2718 0.025 Uiso 1 1 calc R . .
C6 C 0.6184(4) 0.2199(2) 0.1620(4) 0.0182(9) Uani 1 1 d . . .
C5 C 0.5540(4) 0.1807(2) 0.0640(4) 0.0207(10) Uani 1 1 d . . .
H5 H 0.5577 0.1310 0.0634 0.025 Uiso 1 1 calc R . .
C4 C 0.4867(4) 0.2158(2) -0.0295(4) 0.0229(10) Uani 1 1 d . . .
H4 H 0.4450 0.1897 -0.0956 0.027 Uiso 1 1 calc R . .
C3 C 0.4774(4) 0.2893(2) -0.0307(4) 0.0200(10) Uani 1 1 d . . .
H3A H 0.4279 0.3112 -0.0959 0.024 Uiso 1 1 calc R . .
C2 C 0.5385(4) 0.3300(2) 0.0605(4) 0.0147(9) Uani 1 1 d . . .
C1 C 0.6112(4) 0.2935(2) 0.1565(4) 0.0137(9) Uani 1 1 d . . .
C10 C 0.7970(4) 0.3556(2) 0.4292(4) 0.0199(10) Uani 1 1 d . . .
H10 H 0.8447 0.3410 0.5028 0.024 Uiso 1 1 calc R . .
C11 C 0.8031(4) 0.5376(2) 0.4589(4) 0.0184(10) Uani 1 1 d . . .
C12 C 0.7048(4) 0.6195(2) 0.3368(4) 0.0239(10) Uani 1 1 d . . .
H12 H 0.6532 0.6319 0.2648 0.029 Uiso 1 1 calc R . .
C13 C 0.7488(4) 0.6723(2) 0.4157(5) 0.0245(11) Uani 1 1 d . . .
H13 H 0.7309 0.7202 0.4001 0.029 Uiso 1 1 calc R . .
C14 C 0.8218(4) 0.6500(2) 0.5202(5) 0.0238(11) Uani 1 1 d . A .
C15 C 0.8726(5) 0.7012(3) 0.6200(6) 0.0419(15) Uani 1 1 d D . .
C16 C 0.7304(5) 0.5612(3) -0.0487(5) 0.0295(11) Uani 1 1 d D . .
H16A H 0.7355 0.5209 -0.1062 0.044 Uiso 1 1 calc R . .
H16B H 0.8074 0.5716 -0.0068 0.044 Uiso 1 1 calc R . .
H16C H 0.7016 0.6019 -0.0987 0.044 Uiso 1 1 calc R . .
O9 O 0.9585(5) 0.4333(2) 0.7034(5) 0.0708(18) Uani 1 1 d . . .
H9 H 0.9856 0.4673 0.7475 0.106 Uiso 1 1 calc R . .
C17 C 0.9908(5) 0.3723(3) 0.7635(5) 0.0366(13) Uani 1 1 d . . .
H17A H 0.9655 0.3327 0.7084 0.055 Uiso 1 1 calc R . .
H17B H 0.9549 0.3691 0.8451 0.055 Uiso 1 1 calc R . .
H17C H 1.0753 0.3711 0.7804 0.055 Uiso 1 1 calc R . .
F1A F 0.9550(14) 0.7417(8) 0.5519(15) 0.081(5) Uani 0.418(16) 1 d PD A 2
F2A F 0.945(2) 0.6781(8) 0.7029(19) 0.110(12) Uani 0.418(16) 1 d PD A 2
F3A F 0.810(2) 0.7513(12) 0.646(2) 0.090(11) Uani 0.418(16) 1 d PD A 2

loop_
_atom_site_aniso_label
_atom_site_aniso_U_11
_atom_site_aniso_U_22
_atom_site_aniso_U_33
_atom_site_aniso_U_23
_atom_site_aniso_U_13
_atom_site_aniso_U_12
Lu1 0.01494(14) 0.01065(13) 0.01670(14) -0.00023(6) 0.00055(9) 0.00035(6)
F1 0.088(12) 0.030(4) 0.061(8) -0.025(5) -0.025(6) 0.007(5)
F2 0.008(3) 0.096(11) 0.131(13) -0.084(9) -0.013(5) 0.011(5)
F3 0.107(9) 0.054(5) 0.029(4) -0.026(3) 0.009(4) -0.029(5)
O1 0.0168(16) 0.0110(16) 0.0228(16) 0.0020(12) -0.0016(13) 0.0010(12)
O2 0.0190(18) 0.0152(16) 0.0238(18) 0.0035(13) 0.0021(13) 0.0002(13)
O3 0.0226(19) 0.0158(16) 0.0233(17) 0.0045(13) 0.0047(14) 0.0014(13)
O4 0.0200(18) 0.027(2) 0.0322(19) -0.0003(15) 0.0109(14) 0.0018(14)
O5 0.0236(18) 0.0246(18) 0.0218(17) -0.0039(14) 0.0022(13) -0.0031(15)
O6 0.0243(19) 0.0209(18) 0.0319(18) -0.0063(14) 0.0078(14) -0.0047(14)
O7 0.024(2) 0.044(3) 0.053(2) -0.0057(19) 0.0163(17) 0.0070(17)
O8 0.0165(18) 0.0191(18) 0.0199(17) 0.0038(11) 0.0055(14) 0.0002(12)
N1 0.019(2) 0.015(2) 0.0181(18) -0.0038(15) 0.0026(14) -0.0008(15)
N2 0.016(2) 0.015(2) 0.0191(19) 0.0012(15) 0.0029(15) -0.0003(15)
N3 0.021(2) 0.018(2) 0.023(2) -0.0049(16) -0.0063(17) 0.0002(16)
N4 0.022(2) 0.017(2) 0.016(2) 0.0002(14) 0.0013(17) 0.0015(15)
N5 0.025(2) 0.022(2) 0.027(2) -0.0067(17) -0.0040(17) -0.0011(17)
N6 0.019(2) 0.017(2) 0.0191(19) -0.0048(15) -0.0018(16) -0.0027(16)
N7 0.024(2) 0.024(2) 0.026(2) 0.0027(18) 0.0049(18) 0.0044(19)
C9 0.019(2) 0.020(2) 0.018(2) 0.0006(17) 0.0031(18) 0.0039(18)
C8 0.023(3) 0.015(2) 0.023(2) 0.0003(18) 0.0024(19) 0.0044(18)
C7 0.021(3) 0.016(2) 0.028(3) 0.0024(18) 0.009(2) 0.0059(18)
C6 0.021(2) 0.013(2) 0.022(2) -0.0009(18) 0.0087(18) -0.0006(18)
C5 0.023(3) 0.012(2) 0.028(3) -0.0034(18) 0.0062(19) -0.0044(18)
C4 0.024(3) 0.018(2) 0.028(3) -0.006(2) 0.0052(19) -0.005(2)
C3 0.021(2) 0.017(2) 0.022(2) 0.0008(19) 0.0005(18) -0.0013(19)
C2 0.013(2) 0.015(2) 0.017(2) 0.0002(17) 0.0050(17) 0.0009(17)
C1 0.010(2) 0.013(2) 0.017(2) -0.0015(17) -0.0008(16) 0.0008(16)
C10 0.022(2) 0.020(3) 0.018(2) 0.0032(18) 0.0014(18) 0.0045(19)
C11 0.021(3) 0.018(3) 0.017(2) -0.0038(16) 0.0031(19) -0.0025(17)
C12 0.035(3) 0.018(2) 0.019(2) -0.0010(18) 0.000(2) -0.001(2)
C13 0.030(3) 0.015(2) 0.030(3) -0.0033(19) 0.006(2) -0.002(2)
C14 0.023(3) 0.019(3) 0.030(3) -0.0087(19) 0.004(2) -0.004(2)
C15 0.053(4) 0.024(3) 0.047(4) -0.010(3) -0.009(3) 0.000(3)
C16 0.025(3) 0.035(3) 0.029(3) 0.011(2) 0.010(2) 0.001(2)
O9 0.106(4) 0.025(2) 0.069(3) 0.007(2) -0.065(3) -0.007(3)
C17 0.043(3) 0.034(3) 0.031(3) 0.011(2) -0.006(2) -0.007(3)
F1A 0.084(10) 0.071(10) 0.087(10) -0.037(8) 0.005(8) -0.048(7)
F2A 0.18(3) 0.051(8) 0.083(12) -0.017(8) -0.082(15) -0.015(11)
F3A 0.033(6) 0.12(2) 0.11(2) -0.104(17) -0.003(11) 0.019(11)

loop_
_atom_type_symbol
_atom_type_description
_atom_type_scat_dispersion_real
_atom_type_scat_dispersion_imag
_atom_type_scat_source
C C 0.0033 0.0016 'International Tables Vol C Tables 4.2.6.8 and 6.1.1.4'
H H 0.0000 0.0000 'International Tables Vol C Tables 4.2.6.8 and 6.1.1.4'
F F 0.0171 0.0103 'International Tables Vol C Tables 4.2.6.8 and 6.1.1.4'
Lu Lu -0.4720 5.8584 'International Tables Vol C Tables 4.2.6.8 and 6.1.1.4'
N N 0.0061 0.0033 'International Tables Vol C Tables 4.2.6.8 and 6.1.1.4'
O O 0.0106 0.0060 'International Tables Vol C Tables 4.2.6.8 and 6.1.1.4'

loop_
_citation_id
_citation_doi
_citation_year
1 10.1016/j.molstruc.2024.141224 2025

loop_
_geom_angle_atom_site_label_1
_geom_angle_atom_site_label_2
_geom_angle_atom_site_label_3
_geom_angle
_geom_angle_site_symmetry_1
_geom_angle_site_symmetry_3
_geom_angle_publ_flag
O1 Lu1 O2 80.78(11) . . ?
O1 Lu1 O3 84.99(11) . . ?
O1 Lu1 O5 129.58(11) . . ?
O1 Lu1 O6 77.97(11) . . ?
O1 Lu1 O8 85.98(11) . . ?
O1 Lu1 N1 69.47(12) . . ?
O1 Lu1 N2 131.93(11) . . ?
O1 Lu1 N4 156.39(12) . . ?
O1 Lu1 N6 81.43(11) . . ?
O1 Lu1 N7 104.06(12) . . ?
O2 Lu1 O5 134.90(11) . . ?
O2 Lu1 O6 145.83(11) . . ?
O2 Lu1 N1 124.08(12) . . ?
O2 Lu1 N2 118.35(11) . . ?
O2 Lu1 N4 75.63(12) . . ?
O2 Lu1 N6 27.26(10) . . ?
O2 Lu1 N7 150.22(11) . . ?
O3 Lu1 O2 54.00(11) . . ?
O3 Lu1 O5 142.24(11) . . ?
O3 Lu1 O6 147.88(10) . . ?
O3 Lu1 N1 76.58(12) . . ?
O3 Lu1 N2 75.76(11) . . ?
O3 Lu1 N4 81.80(12) . . ?
O3 Lu1 N6 26.76(11) . . ?
O3 Lu1 N7 154.44(11) . . ?
O5 Lu1 O6 52.54(11) . . ?
O5 Lu1 N2 69.41(12) . . ?
O5 Lu1 N4 69.83(12) . . ?
O5 Lu1 N6 147.75(11) . . ?
O5 Lu1 N7 26.35(12) . . ?
O6 Lu1 N2 95.71(11) . . ?
O6 Lu1 N4 122.32(12) . . ?
O6 Lu1 N6 159.39(10) . . ?
O6 Lu1 N7 26.27(11) . . ?
O8 Lu1 O2 70.07(11) . . ?
O8 Lu1 O3 124.07(11) . . ?
O8 Lu1 O5 78.94(12) . . ?
O8 Lu1 O6 81.97(11) . . ?
O8 Lu1 N1 147.13(12) . . ?
O8 Lu1 N2 140.95(12) . . ?
O8 Lu1 N4 85.36(12) . . ?
O8 Lu1 N6 97.31(11) . . ?
O8 Lu1 N7 80.86(12) . . ?
N1 Lu1 O5 99.70(12) . . ?
N1 Lu1 O6 72.01(12) . . ?
N1 Lu1 N2 63.40(12) . . ?
N1 Lu1 N4 125.44(12) . . ?
N1 Lu1 N6 100.12(12) . . ?
N1 Lu1 N7 84.22(12) . . ?
N2 Lu1 N6 97.54(11) . . ?
N2 Lu1 N7 80.64(11) . . ?
N4 Lu1 N2 62.92(12) . . ?
N4 Lu1 N6 77.96(12) . . ?
N4 Lu1 N7 96.18(13) . . ?
N6 Lu1 N7 174.01(11) . . ?
C2 O1 Lu1 120.2(3) . . ?
N6 O2 Lu1 94.9(2) . . ?
N6 O3 Lu1 96.1(2) . . ?
N7 O5 Lu1 97.1(3) . . ?
N7 O6 Lu1 95.4(2) . . ?
Lu1 O8 H8 120.5(14) . . ?
C16 O8 Lu1 129.6(3) . . ?
C16 O8 H8 108.1(14) . . ?
C9 N1 Lu1 124.7(3) . . ?
C9 N1 C1 119.4(4) . . ?
C1 N1 Lu1 115.7(3) . . ?
N3 N2 Lu1 120.2(3) . . ?
C10 N2 Lu1 121.5(3) . . ?
C10 N2 N3 118.2(4) . . ?
N2 N3 H3 121.5 . . ?
C11 N3 N2 117.0(4) . . ?
C11 N3 H3 121.5 . . ?
C11 N4 Lu1 120.7(3) . . ?
C12 N4 Lu1 123.6(3) . . ?
C12 N4 C11 115.4(4) . . ?
C14 N5 C11 115.2(4) . . ?
O2 N6 Lu1 57.8(2) . . ?
O3 N6 Lu1 57.2(2) . . ?
O3 N6 O2 114.9(4) . . ?
O4 N6 Lu1 178.1(3) . . ?
O4 N6 O2 122.3(4) . . ?
O4 N6 O3 122.8(4) . . ?
O5 N7 Lu1 56.5(2) . . ?
O6 N7 Lu1 58.4(2) . . ?
O6 N7 O5 114.6(4) . . ?
O7 N7 Lu1 174.3(3) . . ?
O7 N7 O5 122.0(4) . . ?
O7 N7 O6 123.4(4) . . ?
N1 C9 C8 122.1(4) . . ?
N1 C9 C10 114.2(4) . . ?
C8 C9 C10 123.7(4) . . ?
C9 C8 H8A 120.2 . . ?
C7 C8 C9 119.6(4) . . ?
C7 C8 H8A 120.2 . . ?
C8 C7 H7 120.3 . . ?
C8 C7 C6 119.5(4) . . ?
C6 C7 H7 120.3 . . ?
C7 C6 C5 124.5(4) . . ?
C1 C6 C7 117.5(4) . . ?
C1 C6 C5 118.0(4) . . ?
C6 C5 H5 120.5 . . ?
C4 C5 C6 119.0(4) . . ?
C4 C5 H5 120.5 . . ?
C5 C4 H4 118.9 . . ?
C5 C4 C3 122.2(4) . . ?
C3 C4 H4 118.9 . . ?
C4 C3 H3A 119.3 . . ?
C2 C3 C4 121.5(4) . . ?
C2 C3 H3A 119.3 . . ?
O1 C2 C3 125.3(4) . . ?
O1 C2 C1 118.3(4) . . ?
C3 C2 C1 116.5(4) . . ?
N1 C1 C6 122.0(4) . . ?
N1 C1 C2 115.2(4) . . ?
C6 C1 C2 122.8(4) . . ?
N2 C10 C9 115.8(4) . . ?
N2 C10 H10 122.1 . . ?
C9 C10 H10 122.1 . . ?
N4 C11 N3 118.0(4) . . ?
N5 C11 N3 115.9(4) . . ?
N5 C11 N4 126.1(4) . . ?
N4 C12 H12 118.0 . . ?
N4 C12 C13 124.1(4) . . ?
C13 C12 H12 118.0 . . ?
C12 C13 H13 122.7 . . ?
C12 C13 C14 114.6(4) . . ?
C14 C13 H13 122.7 . . ?
N5 C14 C13 124.6(4) . . ?
N5 C14 C15 114.2(4) . . ?
C13 C14 C15 121.2(4) . . ?
F1 C15 F3 99.3(7) . . ?
F1 C15 C14 110.5(9) . . ?
F1 C15 F1A 71.3(10) . . ?
F2 C15 F1 112.4(12) . . ?
F2 C15 F3 106.7(9) . . ?
F2 C15 C14 117.4(6) . . ?
F2 C15 F1A 53.4(8) . . ?
F2 C15 F2A 42.3(10) . . ?
F2 C15 F3A 122.9(14) . . ?
F3 C15 C14 108.9(5) . . ?
F3 C15 F1A 147.1(7) . . ?
F1A C15 C14 103.9(6) . . ?
F2A C15 F1 132.5(12) . . ?
F2A C15 F3 67.2(13) . . ?
F2A C15 C14 117.0(9) . . ?
F2A C15 F1A 95.4(13) . . ?
F2A C15 F3A 119.8(15) . . ?
F3A C15 F1 28.1(13) . . ?
F3A C15 F3 71.3(12) . . ?
F3A C15 C14 116.6(12) . . ?
F3A C15 F1A 96.7(13) . . ?
O8 C16 H16A 109.5 . . ?
O8 C16 H16B 109.5 . . ?
O8 C16 H16C 109.5 . . ?
H16A C16 H16B 109.5 . . ?
H16A C16 H16C 109.5 . . ?
H16B C16 H16C 109.5 . . ?
C17 O9 H9 109.5 . . ?
O9 C17 H17A 109.5 . . ?
O9 C17 H17B 109.5 . . ?
O9 C17 H17C 109.5 . . ?
H17A C17 H17B 109.5 . . ?
H17A C17 H17C 109.5 . . ?
H17B C17 H17C 109.5 . . ?

loop_
_geom_bond_atom_site_label_1
_geom_bond_atom_site_label_2
_geom_bond_distance
_geom_bond_site_symmetry_2
_geom_bond_publ_flag
Lu1 O1 2.242(3) . ?
Lu1 O2 2.384(3) . ?
Lu1 O3 2.372(3) . ?
Lu1 O5 2.411(3) . ?
Lu1 O6 2.452(3) . ?
Lu1 O8 2.303(3) . ?
Lu1 N1 2.392(4) . ?
Lu1 N2 2.505(4) . ?
Lu1 N4 2.498(4) . ?
Lu1 N6 2.807(4) . ?
Lu1 N7 2.868(4) . ?
F1 C15 1.324(13) . ?
F2 C15 1.213(9) . ?
F3 C15 1.393(9) . ?
O1 C2 1.334(5) . ?
O2 N6 1.290(5) . ?
O3 N6 1.271(5) . ?
O4 N6 1.211(5) . ?
O5 N7 1.283(5) . ?
O6 N7 1.275(5) . ?
O7 N7 1.200(5) . ?
O8 H8 0.874(9) . ?
O8 C16 1.439(6) . ?
N1 C9 1.338(6) . ?
N1 C1 1.356(5) . ?
N2 N3 1.363(5) . ?
N2 C10 1.292(6) . ?
N3 H3 0.8800 . ?
N3 C11 1.356(6) . ?
N4 C11 1.350(6) . ?
N4 C12 1.328(6) . ?
N5 C11 1.341(6) . ?
N5 C14 1.317(6) . ?
C9 C8 1.395(6) . ?
C9 C10 1.462(6) . ?
C8 H8A 0.9500 . ?
C8 C7 1.373(6) . ?
C7 H7 0.9500 . ?
C7 C6 1.419(7) . ?
C6 C5 1.426(6) . ?
C6 C1 1.409(6) . ?
C5 H5 0.9500 . ?
C5 C4 1.372(7) . ?
C4 H4 0.9500 . ?
C4 C3 1.406(6) . ?
C3 H3A 0.9500 . ?
C3 C2 1.378(6) . ?
C2 C1 1.434(6) . ?
C10 H10 0.9500 . ?
C12 H12 0.9500 . ?
C12 C13 1.371(6) . ?
C13 H13 0.9500 . ?
C13 C14 1.389(7) . ?
C14 C15 1.512(7) . ?
C15 F1A 1.459(13) . ?
C15 F2A 1.237(13) . ?
C15 F3A 1.245(16) . ?
C16 H16A 0.9800 . ?
C16 H16B 0.9800 . ?
C16 H16C 0.9800 . ?
O9 H9 0.8400 . ?
O9 C17 1.361(7) . ?
C17 H17A 0.9800 . ?
C17 H17B 0.9800 . ?
C17 H17C 0.9800 . ?

loop_
_geom_torsion_atom_site_label_1
_geom_torsion_atom_site_label_2
_geom_torsion_atom_site_label_3
_geom_torsion_atom_site_label_4
_geom_torsion
_geom_torsion_site_symmetry_1
_geom_torsion_site_symmetry_2
_geom_torsion_site_symmetry_3
_geom_torsion_site_symmetry_4
_geom_torsion_publ_flag
Lu1 O1 C2 C3 -170.0(3) . . . . ?
Lu1 O1 C2 C1 8.9(5) . . . . ?
Lu1 O2 N6 O3 2.2(3) . . . . ?
Lu1 O2 N6 O4 -177.8(3) . . . . ?
Lu1 O3 N6 O2 -2.2(4) . . . . ?
Lu1 O3 N6 O4 177.8(3) . . . . ?
Lu1 O5 N7 O6 5.7(4) . . . . ?
Lu1 O5 N7 O7 -173.5(4) . . . . ?
Lu1 O6 N7 O5 -5.6(4) . . . . ?
Lu1 O6 N7 O7 173.6(4) . . . . ?
Lu1 N1 C9 C8 -173.9(3) . . . . ?
Lu1 N1 C9 C10 6.3(5) . . . . ?
Lu1 N1 C1 C6 173.3(3) . . . . ?
Lu1 N1 C1 C2 -7.4(5) . . . . ?
Lu1 N2 N3 C11 11.1(6) . . . . ?
Lu1 N2 C10 C9 -3.4(5) . . . . ?
Lu1 N4 C11 N3 -4.1(6) . . . . ?
Lu1 N4 C11 N5 175.6(4) . . . . ?
Lu1 N4 C12 C13 -174.6(4) . . . . ?
O1 Lu1 O2 N6 89.2(2) . . . . ?
O1 Lu1 O3 N6 -80.9(2) . . . . ?
O1 Lu1 O5 N7 -16.5(3) . . . . ?
O1 Lu1 O6 N7 173.2(3) . . . . ?
O1 Lu1 O8 C16 -99.4(4) . . . . ?
O1 Lu1 N1 C9 -176.0(4) . . . . ?
O1 Lu1 N1 C1 8.6(3) . . . . ?
O1 Lu1 N2 N3 -166.6(3) . . . . ?
O1 Lu1 N2 C10 17.0(4) . . . . ?
O1 Lu1 N4 C11 141.4(3) . . . . ?
O1 Lu1 N4 C12 -43.8(6) . . . . ?
O1 Lu1 N6 O2 -86.5(2) . . . . ?
O1 Lu1 N6 O3 95.9(2) . . . . ?
O1 Lu1 N6 O4 7(10) . . . . ?
O1 Lu1 N7 O5 167.0(3) . . . . ?
O1 Lu1 N7 O6 -6.9(3) . . . . ?
O1 Lu1 N7 O7 -116(4) . . . . ?
O1 C2 C1 N1 -0.4(6) . . . . ?
O1 C2 C1 C6 178.9(4) . . . . ?
O2 Lu1 O1 C2 -141.0(3) . . . . ?
O2 Lu1 O3 N6 1.3(2) . . . . ?
O2 Lu1 O5 N7 -138.5(3) . . . . ?
O2 Lu1 O6 N7 120.5(3) . . . . ?
O2 Lu1 O8 C16 179.0(4) . . . . ?
O2 Lu1 N1 C9 -113.4(3) . . . . ?
O2 Lu1 N1 C1 71.2(3) . . . . ?
O2 Lu1 N2 N3 -62.7(3) . . . . ?
O2 Lu1 N2 C10 120.9(3) . . . . ?
O2 Lu1 N4 C11 139.7(4) . . . . ?
O2 Lu1 N4 C12 -45.6(4) . . . . ?
O2 Lu1 N6 O3 -177.6(4) . . . . ?
O2 Lu1 N6 O4 93(10) . . . . ?
O2 Lu1 N7 O5 71.0(4) . . . . ?
O2 Lu1 N7 O6 -102.9(3) . . . . ?
O2 Lu1 N7 O7 148(4) . . . . ?
O3 Lu1 O1 C2 -86.7(3) . . . . ?
O3 Lu1 O2 N6 -1.3(2) . . . . ?
O3 Lu1 O5 N7 135.5(3) . . . . ?
O3 Lu1 O6 N7 -127.3(3) . . . . ?
O3 Lu1 O8 C16 179.5(4) . . . . ?
O3 Lu1 N1 C9 -86.3(4) . . . . ?
O3 Lu1 N1 C1 98.2(3) . . . . ?
O3 Lu1 N2 N3 -97.0(3) . . . . ?
O3 Lu1 N2 C10 86.6(4) . . . . ?
O3 Lu1 N4 C11 84.8(4) . . . . ?
O3 Lu1 N4 C12 -100.4(4) . . . . ?
O3 Lu1 N6 O2 177.6(4) . . . . ?
O3 Lu1 N6 O4 -89(10) . . . . ?
O3 Lu1 N7 O5 -84.7(4) . . . . ?
O3 Lu1 N7 O6 101.5(3) . . . . ?
O3 Lu1 N7 O7 -8(4) . . . . ?
O5 Lu1 O1 C2 76.5(3) . . . . ?
O5 Lu1 O2 N6 -132.3(2) . . . . ?
O5 Lu1 O3 N6 120.5(2) . . . . ?
O5 Lu1 O6 N7 3.4(2) . . . . ?
O5 Lu1 O8 C16 32.3(4) . . . . ?
O5 Lu1 N1 C9 55.3(4) . . . . ?
O5 Lu1 N1 C1 -120.2(3) . . . . ?
O5 Lu1 N2 N3 68.1(3) . . . . ?
O5 Lu1 N2 C10 -108.3(4) . . . . ?
O5 Lu1 N4 C11 -69.8(4) . . . . ?
O5 Lu1 N4 C12 104.9(4) . . . . ?
O5 Lu1 N6 O2 79.2(3) . . . . ?
O5 Lu1 N6 O3 -98.5(3) . . . . ?
O5 Lu1 N6 O4 172(10) . . . . ?
O5 Lu1 N7 O6 -173.9(4) . . . . ?
O5 Lu1 N7 O7 77(4) . . . . ?
O6 Lu1 O1 C2 66.0(3) . . . . ?
O6 Lu1 O2 N6 141.2(2) . . . . ?
O6 Lu1 O3 N6 -138.7(2) . . . . ?
O6 Lu1 O5 N7 -3.4(2) . . . . ?
O6 Lu1 O8 C16 -21.0(4) . . . . ?
O6 Lu1 N1 C9 100.5(4) . . . . ?
O6 Lu1 N1 C1 -74.9(3) . . . . ?
O6 Lu1 N2 N3 114.4(3) . . . . ?
O6 Lu1 N2 C10 -62.0(4) . . . . ?
O6 Lu1 N4 C11 -72.3(4) . . . . ?
O6 Lu1 N4 C12 102.4(4) . . . . ?
O6 Lu1 N6 O2 -88.3(4) . . . . ?
O6 Lu1 N6 O3 94.0(4) . . . . ?
O6 Lu1 N6 O4 5(10) . . . . ?
O6 Lu1 N7 O5 173.9(4) . . . . ?
O6 Lu1 N7 O7 -109(4) . . . . ?
O8 Lu1 O1 C2 148.6(3) . . . . ?
O8 Lu1 O2 N6 178.2(2) . . . . ?
O8 Lu1 O3 N6 0.8(3) . . . . ?
O8 Lu1 O5 N7 -91.7(3) . . . . ?
O8 Lu1 O6 N7 85.6(3) . . . . ?
O8 Lu1 N1 C9 139.9(3) . . . . ?
O8 Lu1 N1 C1 -35.6(4) . . . . ?
O8 Lu1 N2 N3 30.1(4) . . . . ?
O8 Lu1 N2 C10 -146.2(3) . . . . ?
O8 Lu1 N4 C11 -149.7(4) . . . . ?
O8 Lu1 N4 C12 25.0(4) . . . . ?
O8 Lu1 N6 O2 -1.7(2) . . . . ?
O8 Lu1 N6 O3 -179.3(2) . . . . ?
O8 Lu1 N6 O4 92(10) . . . . ?
O8 Lu1 N7 O5 83.5(3) . . . . ?
O8 Lu1 N7 O6 -90.4(3) . . . . ?
O8 Lu1 N7 O7 160(4) . . . . ?
N1 Lu1 O1 C2 -9.1(3) . . . . ?
N1 Lu1 O2 N6 31.8(3) . . . . ?
N1 Lu1 O3 N6 -151.0(3) . . . . ?
N1 Lu1 O5 N7 54.9(3) . . . . ?
N1 Lu1 O6 N7 -114.7(3) . . . . ?
N1 Lu1 O8 C16 -58.5(5) . . . . ?
N1 Lu1 N2 N3 -179.0(4) . . . . ?
N1 Lu1 N2 C10 4.6(3) . . . . ?
N1 Lu1 N4 C11 17.8(4) . . . . ?
N1 Lu1 N4 C12 -167.5(4) . . . . ?
N1 Lu1 N6 O2 -153.7(2) . . . . ?
N1 Lu1 N6 O3 28.7(3) . . . . ?
N1 Lu1 N6 O4 -60(10) . . . . ?
N1 Lu1 N7 O5 -125.9(3) . . . . ?
N1 Lu1 N7 O6 60.2(3) . . . . ?
N1 Lu1 N7 O7 -49(4) . . . . ?
N1 C9 C8 C7 0.4(7) . . . . ?
N1 C9 C10 N2 -1.6(6) . . . . ?
N2 Lu1 O1 C2 -20.9(4) . . . . ?
N2 Lu1 O2 N6 -43.8(3) . . . . ?
N2 Lu1 O3 N6 143.5(3) . . . . ?
N2 Lu1 O5 N7 111.5(3) . . . . ?
N2 Lu1 O6 N7 -55.1(3) . . . . ?
N2 Lu1 O8 C16 68.2(4) . . . . ?
N2 Lu1 N1 C9 -5.8(3) . . . . ?
N2 Lu1 N1 C1 178.8(3) . . . . ?
N2 Lu1 N4 C11 6.7(3) . . . . ?
N2 Lu1 N4 C12 -178.6(4) . . . . ?
N2 Lu1 N6 O2 142.1(2) . . . . ?
N2 Lu1 N6 O3 -35.5(3) . . . . ?
N2 Lu1 N6 O4 -125(10) . . . . ?
N2 Lu1 N7 O5 -61.9(3) . . . . ?
N2 Lu1 N7 O6 124.2(3) . . . . ?
N2 Lu1 N7 O7 15(4) . . . . ?
N2 N3 C11 N4 -4.6(7) . . . . ?
N2 N3 C11 N5 175.7(4) . . . . ?
N3 N2 C10 C9 -179.9(4) . . . . ?
N4 Lu1 O1 C2 -142.7(3) . . . . ?
N4 Lu1 O2 N6 -91.6(2) . . . . ?
N4 Lu1 O3 N6 79.5(2) . . . . ?
N4 Lu1 O5 N7 179.2(3) . . . . ?
N4 Lu1 O6 N7 6.3(3) . . . . ?
N4 Lu1 O8 C16 102.6(4) . . . . ?
N4 Lu1 N1 C9 -16.8(4) . . . . ?
N4 Lu1 N1 C1 167.8(3) . . . . ?
N4 Lu1 N2 N3 -9.1(3) . . . . ?
N4 Lu1 N2 C10 174.5(4) . . . . ?
N4 Lu1 N6 O2 81.9(2) . . . . ?
N4 Lu1 N6 O3 -95.7(2) . . . . ?
N4 Lu1 N6 O4 175(100) . . . . ?
N4 Lu1 N7 O5 -0.8(3) . . . . ?
N4 Lu1 N7 O6 -174.6(3) . . . . ?
N4 Lu1 N7 O7 76(4) . . . . ?
N4 C12 C13 C14 -1.2(8) . . . . ?
N5 C14 C15 F1 -173.0(9) . . . . ?
N5 C14 C15 F2 56.3(13) . . . . ?
N5 C14 C15 F3 -65.0(8) . . . . ?
N5 C14 C15 F1A 112.0(10) . . . . ?
N5 C14 C15 F2A 8.4(18) . . . . ?
N5 C14 C15 F3A -143.0(15) . . . . ?
N6 Lu1 O1 C2 -113.4(3) . . . . ?
N6 Lu1 O5 N7 -177.9(2) . . . . ?
N6 Lu1 O6 N7 175.0(3) . . . . ?
N6 Lu1 O8 C16 179.8(4) . . . . ?
N6 Lu1 N1 C9 -99.2(4) . . . . ?
N6 Lu1 N1 C1 85.4(3) . . . . ?
N6 Lu1 N2 N3 -81.4(3) . . . . ?
N6 Lu1 N2 C10 102.2(4) . . . . ?
N6 Lu1 N4 C11 111.7(4) . . . . ?
N6 Lu1 N4 C12 -73.5(4) . . . . ?
N6 Lu1 N7 O5 10.8(12) . . . . ?
N6 Lu1 N7 O6 -163.1(9) . . . . ?
N6 Lu1 N7 O7 88(4) . . . . ?
N7 Lu1 O1 C2 69.1(3) . . . . ?
N7 Lu1 O2 N6 -168.6(2) . . . . ?
N7 Lu1 O3 N6 166.7(2) . . . . ?
N7 Lu1 O8 C16 5.6(4) . . . . ?
N7 Lu1 N1 C9 76.7(4) . . . . ?
N7 Lu1 N1 C1 -98.8(3) . . . . ?
N7 Lu1 N2 N3 92.9(3) . . . . ?
N7 Lu1 N2 C10 -83.5(4) . . . . ?
N7 Lu1 N4 C11 -69.5(4) . . . . ?
N7 Lu1 N4 C12 105.3(4) . . . . ?
N7 Lu1 N6 O2 70.2(11) . . . . ?
N7 Lu1 N6 O3 -107.4(10) . . . . ?
N7 Lu1 N6 O4 164(9) . . . . ?
C9 N1 C1 C6 -2.4(6) . . . . ?
C9 N1 C1 C2 176.9(4) . . . . ?
C9 C8 C7 C6 -1.2(7) . . . . ?
C8 C9 C10 N2 178.6(4) . . . . ?
C8 C7 C6 C5 179.7(4) . . . . ?
C8 C7 C6 C1 0.2(7) . . . . ?
C7 C6 C5 C4 179.3(4) . . . . ?
C7 C6 C1 N1 1.6(6) . . . . ?
C7 C6 C1 C2 -177.6(4) . . . . ?
C6 C5 C4 C3 -1.1(7) . . . . ?
C5 C6 C1 N1 -178.0(4) . . . . ?
C5 C6 C1 C2 2.8(6) . . . . ?
C5 C4 C3 C2 1.9(7) . . . . ?
C4 C3 C2 O1 178.7(4) . . . . ?
C4 C3 C2 C1 -0.3(7) . . . . ?
C3 C2 C1 N1 178.6(4) . . . . ?
C3 C2 C1 C6 -2.1(6) . . . . ?
C1 N1 C9 C8 1.4(7) . . . . ?
C1 N1 C9 C10 -178.4(4) . . . . ?
C1 C6 C5 C4 -1.1(7) . . . . ?
C10 N2 N3 C11 -172.4(4) . . . . ?
C10 C9 C8 C7 -179.8(4) . . . . ?
C11 N4 C12 C13 0.4(7) . . . . ?
C11 N5 C14 C13 -0.6(7) . . . . ?
C11 N5 C14 C15 177.7(5) . . . . ?
C12 N4 C11 N3 -179.2(5) . . . . ?
C12 N4 C11 N5 0.5(7) . . . . ?
C12 C13 C14 N5 1.4(8) . . . . ?
C12 C13 C14 C15 -176.8(5) . . . . ?
C13 C14 C15 F1 5.3(11) . . . . ?
C13 C14 C15 F2 -125.3(13) . . . . ?
C13 C14 C15 F3 113.4(8) . . . . ?
C13 C14 C15 F1A -69.6(11) . . . . ?
C13 C14 C15 F2A -173.2(17) . . . . ?
C13 C14 C15 F3A 35.4(16) . . . . ?
C14 N5 C11 N3 179.3(4) . . . . ?
C14 N5 C11 N4 -0.4(7) . . . . ?
